data_2105071
loop_
_publ_author_name
'Ma\/luszy\'nska, Hanna'
'Czarnecki, Piotr'
'Czarnecka, Anna'
'Pajak, Zdzis\/law'

_publ_section_title
;
 Structures and phase transitions in a new ferroelectric -- pyridinium
 chlorochromate -- studied by X-ray diffraction, DSC and dielectric
 methods
;
_journal_issue 2
_journal_name_full 'Acta Crystallographica Section B'
_journal_page_first 128
_journal_page_last 136
_journal_paper_doi 10.1107/S0108768112005782
_journal_volume 68
_journal_year 2012
_chemical_formula_moiety '[C5H5 NH]+ [Cl Cr O3]- '
_chemical_formula_sum 'C5 H6 Cl Cr N O3'
_chemical_formula_weight 215.56
_chemical_name_systematic
;
  pyridinium chlorochromate
;
_space_group_IT_number 8
_symmetry_cell_setting monoclinic
_symmetry_space_group_name_Hall 'C -2y'
_symmetry_space_group_name_H-M 'C 1 m 1'
_atom_sites_solution_hydrogens geom
_atom_sites_solution_primary direct
_atom_sites_solution_secondary difmap
_audit_creation_method SHELXL-97
_cell_angle_alpha 90.00
_cell_angle_beta 96.250(9)
_cell_angle_gamma 90.00
_cell_formula_units_Z 2
_cell_length_a 7.7193(7)
_cell_length_b 8.6842(7)
_cell_length_c 6.3139(5)
_cell_measurement_reflns_used 993
_cell_measurement_temperature 298.0(2)
_cell_measurement_theta_max 29.1320
_cell_measurement_theta_min 3.2393
_cell_volume 420.74(6)
_computing_cell_refinement 'CrysAlisPro, Oxford Diffraction Ltd., 2010'
_computing_data_collection 'CrysAlisPro, Oxford Diffraction Ltd., 2010'
_computing_data_reduction 'CrysAlisPro, Oxford Diffraction Ltd., 2010'
_computing_structure_refinement 'SHELXL-97 (Sheldrick, 2008)'
_computing_structure_solution 'SHELXS-97 (Sheldrick, 2008)'
_diffrn_ambient_temperature 298.0(2)
_diffrn_detector_area_resol_mean 10.3200
_diffrn_measured_fraction_theta_full 0.949
_diffrn_measured_fraction_theta_max 0.915
_diffrn_measurement_device_type 'Xcalibur, Atlas, Gemini ultra'
_diffrn_measurement_method 'omega scan'
_diffrn_radiation_monochromator graphite
_diffrn_radiation_source 'Enhance (Mo) X-ray Source'
_diffrn_radiation_type MoK\a
_diffrn_radiation_wavelength 0.71073
_diffrn_reflns_av_R_equivalents 0.0231
_diffrn_reflns_av_sigmaI/netI 0.0353
_diffrn_reflns_limit_h_max 10
_diffrn_reflns_limit_h_min -10
_diffrn_reflns_limit_k_max 10
_diffrn_reflns_limit_k_min -11
_diffrn_reflns_limit_l_max 8
_diffrn_reflns_limit_l_min -8
_diffrn_reflns_number 2023
_diffrn_reflns_theta_full 28.50
_diffrn_reflns_theta_max 28.98
_diffrn_reflns_theta_min 3.25
_exptl_absorpt_coefficient_mu 1.633
_exptl_absorpt_correction_T_max 1.0000
_exptl_absorpt_correction_T_min 0.81872
_exptl_absorpt_correction_type multi-scan
_exptl_absorpt_process_details
;
CrysAlisPro, Oxford Diffraction Ltd.,
Version 1.171.33.64 (release 22-03-2010 CrysAlis171 .NET)
(compiled Mar 22 2010,13:57:49)
Empirical absorption correction using spherical harmonics,
 implemented in SCALE3 ABSPACK scaling algorithm.
;
_exptl_crystal_colour orange
_exptl_crystal_density_diffrn 1.701
_exptl_crystal_density_method 'not measured'
_exptl_crystal_description prism
_exptl_crystal_F_000 216
_exptl_crystal_size_max 0.70
_exptl_crystal_size_mid 0.25
_exptl_crystal_size_min 0.15
_refine_diff_density_max 0.580
_refine_diff_density_min -0.232
_refine_ls_abs_structure_details 'Flack H D (1983), Acta Cryst. A39, 876-881'
_refine_ls_abs_structure_Flack -0.05(4)
_refine_ls_extinction_method none
_refine_ls_goodness_of_fit_ref 0.819
_refine_ls_hydrogen_treatment constr
_refine_ls_matrix_type full
_refine_ls_number_parameters 55
_refine_ls_number_reflns 884
_refine_ls_number_restraints 2
_refine_ls_restrained_S_all 0.818
_refine_ls_R_factor_all 0.0586
_refine_ls_R_factor_gt 0.0371
_refine_ls_shift/su_max 0.071
_refine_ls_shift/su_mean 0.015
_refine_ls_structure_factor_coef Fsqd
_refine_ls_weighting_details 'calc w=1/[\s^2^(Fo^2^)+(0.0626P)^2^+0.0000P] where P=(Fo^2^+2Fc^2^)/3'
_refine_ls_weighting_scheme calc
_refine_ls_wR_factor_gt 0.0816
_refine_ls_wR_factor_ref 0.0877
_reflns_number_gt 571
_reflns_number_total 884
_reflns_threshold_expression >2sigma(I)
_cod_data_source_file eb5013.cif
_cod_data_source_block exp_181
_cod_original_sg_symbol_H-M Cm
_cod_database_code 2105071
_cod_database_fobs_code 2105071

loop_
_symmetry_equiv_pos_as_xyz
'x, y, z'
'x, -y, z'
'x+1/2, y+1/2, z'
'x+1/2, -y+1/2, z'

loop_
_atom_site_type_symbol
_atom_site_label
_atom_site_fract_x
_atom_site_fract_y
_atom_site_fract_z
_atom_site_U_iso_or_equiv
_atom_site_adp_type
_atom_site_calc_flag
_atom_site_refinement_flags
_atom_site_occupancy
_atom_site_symmetry_multiplicity
Cr Cr 0.67097(4) 0.0000 0.23471(4) 0.0721(3) Uani d S 1 2
Cl Cl 0.8777(4) 0.0000 0.4897(4) 0.1267(8) Uani d S 1 2
C C1 1.2529(7) 0.1547(4) 0.8200(8) 0.0819(13) Uani d . 1 1
H H1A 1.2548 0.2617 0.8216 0.098 Uiso d R 1 1
C C2 1.3249(6) 0.0769(5) 0.6695(8) 0.0845(13) Uani d . 1 1
H H2A 1.3750 0.1305 0.5641 0.101 Uiso d R 1 1
O O1 0.5586(5) 0.1521(4) 0.2549(7) 0.1198(13) Uani d . 1 1
C C3 1.1794(6) 0.0796(6) 0.9676(7) 0.0939(13) Uani d P 0.50 1
N N 1.1794(6) 0.0796(6) 0.9676(7) 0.0939(13) Uani d P 0.50 1
H H3A 1.1274 0.1331 1.0715 0.113 Uiso d R 1 1
O O2 0.7535(9) 0.0000 0.0184(8) 0.1201(17) Uani d S 1 2

loop_
_atom_site_aniso_label
_atom_site_aniso_U_11
_atom_site_aniso_U_22
_atom_site_aniso_U_33
_atom_site_aniso_U_12
_atom_site_aniso_U_13
_atom_site_aniso_U_23
Cr 0.0762(6) 0.0721(5) 0.0701(6) 0.000 0.0179(4) 0.000
Cl 0.1425(19) 0.1009(13) 0.1220(16) 0.000 -0.0522(14) 0.000
C1 0.081(3) 0.059(2) 0.104(4) -0.009(2) 0.000(3) -0.005(2)
C2 0.082(3) 0.087(2) 0.086(3) -0.006(2) 0.018(3) 0.016(2)
O1 0.109(3) 0.115(3) 0.137(3) 0.051(2) 0.018(2) 0.003(2)
C3 0.078(3) 0.116(3) 0.086(3) 0.008(2) 0.001(2) -0.033(2)
N 0.078(3) 0.116(3) 0.086(3) 0.008(2) 0.001(2) -0.033(2)
O2 0.159(5) 0.126(4) 0.084(3) 0.000 0.050(4) 0.000

loop_
_atom_type_symbol
_atom_type_description
_atom_type_scat_dispersion_real
_atom_type_scat_dispersion_imag
_atom_type_scat_source
C C 0.0033 0.0016 'International Tables Vol C Tables 4.2.6.8 and 6.1.1.4'
H H 0.0000 0.0000 'International Tables Vol C Tables 4.2.6.8 and 6.1.1.4'
N N 0.0061 0.0033 'International Tables Vol C Tables 4.2.6.8 and 6.1.1.4'
O O 0.0106 0.0060 'International Tables Vol C Tables 4.2.6.8 and 6.1.1.4'
Cl Cl 0.1484 0.1585 'International Tables Vol C Tables 4.2.6.8 and 6.1.1.4'
Cr Cr 0.3209 0.6236 'International Tables Vol C Tables 4.2.6.8 and 6.1.1.4'

loop_
_geom_angle_atom_site_label_1
_geom_angle_atom_site_label_2
_geom_angle_atom_site_label_3
_geom_angle_site_symmetry_1
_geom_angle_site_symmetry_3
_geom_angle
O2 Cr O1 . 2 110.23(19)
O2 Cr O1 . . 110.23(19)
O1 Cr O1 2 . 112.1(3)
O2 Cr Cl . . 108.3(3)
O1 Cr Cl 2 . 107.92(17)
O1 Cr Cl . . 107.92(17)
C3 C1 C2 . . 119.9(4)
C2 C2 C1 2 . 120.4(3)
C1 C3 N . 2 119.7(3)
C1 C3 C3 . 2 119.7(3)
N C3 C3 2 2 0.0(6)

loop_
_geom_bond_atom_site_label_1
_geom_bond_atom_site_label_2
_geom_bond_site_symmetry_2
_geom_bond_distance
Cr O2 . 1.568(5)
Cr O1 2 1.593(3)
Cr O1 . 1.593(3)
Cr Cl . 2.140(2)
C1 C3 . 1.316(6)
C1 C2 . 1.335(6)
C2 C2 2 1.336(10)
C3 N 2 1.383(11)
C3 C3 2 1.383(11)

loop_
_geom_hbond_atom_site_label_D
_geom_hbond_atom_site_label_H
_geom_hbond_atom_site_label_A
_geom_hbond_site_symmetry_A
_geom_hbond_distance_DH
_geom_hbond_distance_HA
_geom_hbond_distance_DA
_geom_hbond_angle_DHA
N H3A O1 4_556 0.93 2.29 3.155(6) 155.0
C1 H1A O2 3_556 0.93 2.41 3.250(4) 149.5
C2 H2A O1 1_655 0.93 2.54 3.400(6) 153.8
